data_7054795
loop_
_publ_author_name
'Yuan, Qingbing'
'Zhou, Shuangliu'
'Zhu, Xiancui'
'Wei, Yun'
'Wang, Shaowu'
'Mu, Xiaolong'
'Yao, Fangshi'
'Zhang, Guangchao'
'Chen, Zheng'

_publ_section_title
;
 Heterometallic rare-earth metal complexes with imino-functionalized
 8-hydroxyquinolyl ligands: synthesis, characterization and catalytic
 activity towards hydrophosphinylation of trans-\b-nitroalkene
;
_journal_issue 10
_journal_name_full 'New J. Chem.'
_journal_page_first 7626
_journal_paper_doi 10.1039/C5NJ00409H
_journal_volume 39
_journal_year 2015
_chemical_formula_sum 'C40 H77 Er Li N5 O Si6'
_chemical_formula_weight 986.81
_chemical_name_systematic
;
 ?
;
_space_group_IT_number 61
_symmetry_cell_setting orthorhombic
_symmetry_space_group_name_Hall '-P 2ac 2ab'
_symmetry_space_group_name_H-M 'P b c a'
_atom_sites_solution_hydrogens geom
_atom_sites_solution_primary direct
_atom_sites_solution_secondary difmap
_audit_block_doi 10.5517/cc1462q4
_audit_creation_method SHELXL-97
_audit_update_record
;
2015-03-25 deposited with the CCDC.
2015-05-08 downloaded from the CCDC.
;
_cell_angle_alpha 90.00
_cell_angle_beta 90.00
_cell_angle_gamma 90.00
_cell_formula_units_Z 8
_cell_length_a 15.5306(10)
_cell_length_b 23.5561(15)
_cell_length_c 32.975(2)
_cell_measurement_reflns_used 9753
_cell_measurement_temperature 293(2)
_cell_measurement_theta_max 25.88
_cell_measurement_theta_min 2.26
_cell_volume 12063.6(13)
_computing_cell_refinement 'Bruker SMART'
_computing_data_collection 'Bruker SMART'
_computing_data_reduction 'Bruker SAINT'
_computing_molecular_graphics 'Bruker SHELXTL'
_computing_publication_material 'Bruker SHELXTL'
_computing_structure_refinement 'SHELXL-97 (Sheldrick, 1997)'
_computing_structure_solution 'SHELXS-97 (Sheldrick, 1990)'
_diffrn_ambient_temperature 293(2)
_diffrn_measured_fraction_theta_full 0.998
_diffrn_measured_fraction_theta_max 0.998
_diffrn_measurement_device_type 'CCD area detector'
_diffrn_measurement_method 'phi and omega scans'
_diffrn_radiation_monochromator graphite
_diffrn_radiation_source 'fine-focus sealed tube'
_diffrn_radiation_type MoK\a
_diffrn_radiation_wavelength 0.71073
_diffrn_reflns_av_R_equivalents 0.0673
_diffrn_reflns_av_unetI/netI 0.0507
_diffrn_reflns_limit_h_max 20
_diffrn_reflns_limit_h_min -19
_diffrn_reflns_limit_k_max 30
_diffrn_reflns_limit_k_min -30
_diffrn_reflns_limit_l_max 42
_diffrn_reflns_limit_l_min -42
_diffrn_reflns_number 99412
_diffrn_reflns_theta_full 27.45
_diffrn_reflns_theta_max 27.45
_diffrn_reflns_theta_min 1.69
_exptl_absorpt_coefficient_mu 1.539
_exptl_absorpt_correction_T_max 0.8490
_exptl_absorpt_correction_T_min 0.8134
_exptl_absorpt_correction_type multi-scan
_exptl_crystal_colour colorless
_exptl_crystal_density_diffrn 1.087
_exptl_crystal_density_method 'not measured'
_exptl_crystal_description block
_exptl_crystal_F_000 4120
_exptl_crystal_size_max 0.14
_exptl_crystal_size_mid 0.13
_exptl_crystal_size_min 0.11
_platon_squeeze_details
;
;
_refine_diff_density_max 1.033
_refine_diff_density_min -0.616
_refine_diff_density_rms 0.079
_refine_ls_extinction_method none
_refine_ls_goodness_of_fit_ref 1.059
_refine_ls_hydrogen_treatment constr
_refine_ls_matrix_type full
_refine_ls_number_parameters 509
_refine_ls_number_reflns 13766
_refine_ls_number_restraints 0
_refine_ls_restrained_S_all 1.059
_refine_ls_R_factor_all 0.0815
_refine_ls_R_factor_gt 0.0420
_refine_ls_shift/su_max 0.006
_refine_ls_shift/su_mean 0.000
_refine_ls_structure_factor_coef Fsqd
_refine_ls_weighting_details 'calc w=1/[\s^2^(Fo^2^)+(0.0553P)^2^+0.0000P] where P=(Fo^2^+2Fc^2^)/3'
_refine_ls_weighting_scheme calc
_refine_ls_wR_factor_gt 0.1063
_refine_ls_wR_factor_ref 0.1167
_reflns_number_gt 8477
_reflns_number_total 13766
_reflns_threshold_expression >2sigma(I)
_cod_data_source_file c5nj00409h2.cif
_cod_data_source_block 130307b_0m
_cod_depositor_comments
;
The following automatic conversions were performed:

'_symmetry_cell_setting' value 'Orthorhombic' changed to
'orthorhombic' according to
/usr/data/users/saulius/crontab/automatic-downloads/rss-feeds/RSC/lib/dictionaries/cif_core.dic
dictionary named 'cif_core.dic' version 2.4.2 from 2011-04-26.

Automatic conversion script
Id: cif_fix_values 3271 2015-04-21 07:52:19Z andrius 

 Adding full bibliography for 7054794--7054799.cif.
;
_cod_original_cell_volume 12063.7(13)
_cod_original_sg_symbol_H-M Pbca
_cod_database_code 7054795

loop_
_symmetry_equiv_pos_as_xyz
'x, y, z'
'-x+1/2, -y, z+1/2'
'-x, y+1/2, -z+1/2'
'x+1/2, -y+1/2, -z'
'-x, -y, -z'
'x-1/2, y, -z-1/2'
'x, -y-1/2, z-1/2'
'-x-1/2, y-1/2, z'

loop_
_atom_site_label
_atom_site_type_symbol
_atom_site_fract_x
_atom_site_fract_y
_atom_site_fract_z
_atom_site_U_iso_or_equiv
_atom_site_adp_type
_atom_site_occupancy
_atom_site_symmetry_multiplicity
_atom_site_calc_flag
_atom_site_refinement_flags
C1 C 0.5825(3) 0.08967(18) -0.03180(13) 0.0458(10) Uani 1 1 d .
Er1 Er 0.721184(12) 0.174360(8) 0.119761(5) 0.03880(7) Uani 1 1 d .
Li1 Li 0.6923(5) 0.1587(4) 0.0248(3) 0.059(2) Uani 1 1 d .
N1 N 0.5938(2) 0.10896(14) 0.00551(10) 0.0415(8) Uani 1 1 d .
O1 O 0.61922(19) 0.14455(14) 0.08155(9) 0.0582(8) Uani 1 1 d .
Si1 Si 0.77479(8) 0.02804(5) 0.11000(4) 0.0497(3) Uani 1 1 d .
C2 C 0.5063(3) 0.06308(19) -0.04446(15) 0.0562(12) Uani 1 1 d .
H2 H 0.5016 0.0485 -0.0706 0.067 Uiso 1 1 calc R
N2 N 0.7177(2) 0.12886(16) -0.05189(11) 0.0469(9) Uani 1 1 d .
Si2 Si 0.88636(8) 0.10656(6) 0.15818(4) 0.0536(3) Uani 1 1 d .
C3 C 0.4398(3) 0.05896(19) -0.01813(16) 0.0589(13) Uani 1 1 d .
H3 H 0.3888 0.0416 -0.0262 0.071 Uiso 1 1 calc R
N3 N 0.7964(2) 0.09472(14) 0.12862(10) 0.0426(9) Uani 1 1 d .
Si3 Si 0.60841(10) 0.17946(7) 0.20650(4) 0.0646(4) Uani 1 1 d .
C4 C 0.4474(3) 0.08042(18) 0.02068(15) 0.0499(11) Uani 1 1 d .
N4 N 0.6836(3) 0.21618(15) 0.17817(10) 0.0490(9) Uani 1 1 d .
Si4 Si 0.72076(10) 0.27995(6) 0.19603(4) 0.0594(4) Uani 1 1 d .
C5 C 0.3792(3) 0.0811(2) 0.04905(18) 0.0661(14) Uani 1 1 d .
H5 H 0.3259 0.0661 0.0420 0.079 Uiso 1 1 calc R
N5 N 0.7587(2) 0.22512(14) 0.06185(10) 0.0381(8) Uani 1 1 d .
Si5 Si 0.86068(8) 0.23176(5) 0.04084(4) 0.0447(3) Uani 1 1 d .
C6 C 0.3910(3) 0.1033(3) 0.08620(19) 0.0808(17) Uani 1 1 d .
H6 H 0.3451 0.1042 0.1043 0.097 Uiso 1 1 calc R
Si6 Si 0.68289(8) 0.27679(5) 0.04986(4) 0.0474(3) Uani 1 1 d .
C7 C 0.4715(3) 0.1254(2) 0.09837(16) 0.0723(16) Uani 1 1 d .
H7 H 0.4786 0.1404 0.1242 0.087 Uiso 1 1 calc R
C8 C 0.5399(3) 0.1245(2) 0.07138(15) 0.0546(12) Uani 1 1 d .
C9 C 0.5267(3) 0.10399(17) 0.03177(13) 0.0411(10) Uani 1 1 d .
C10 C 0.6523(3) 0.09939(18) -0.06071(14) 0.0487(11) Uani 1 1 d .
H10 H 0.6485 0.0834 -0.0864 0.058 Uiso 1 1 calc R
C11 C 0.7780(3) 0.13899(19) -0.08407(13) 0.0484(11) Uani 1 1 d .
C12 C 0.7616(4) 0.1804(2) -0.11286(15) 0.0634(14) Uani 1 1 d .
C13 C 0.8229(4) 0.1900(3) -0.14271(17) 0.0765(16) Uani 1 1 d .
H13 H 0.8131 0.2180 -0.1621 0.092 Uiso 1 1 calc R
C14 C 0.8959(4) 0.1598(3) -0.14421(17) 0.0829(18) Uani 1 1 d .
H14 H 0.9352 0.1663 -0.1650 0.100 Uiso 1 1 calc R
C15 C 0.9132(3) 0.1194(3) -0.11543(15) 0.0698(15) Uani 1 1 d .
H15 H 0.9651 0.0997 -0.1165 0.084 Uiso 1 1 calc R
C16 C 0.8543(3) 0.1072(2) -0.08442(14) 0.0550(12) Uani 1 1 d .
C17 C 0.6803(4) 0.2150(3) -0.11311(16) 0.0803(18) Uani 1 1 d .
H17 H 0.6506 0.2079 -0.0874 0.096 Uiso 1 1 calc R
C18 C 0.6206(4) 0.1958(3) -0.1471(2) 0.108(2) Uani 1 1 d .
H18A H 0.6512 0.1964 -0.1724 0.163 Uiso 1 1 calc R
H18B H 0.5721 0.2210 -0.1486 0.163 Uiso 1 1 calc R
H18C H 0.6008 0.1580 -0.1416 0.163 Uiso 1 1 calc R
C19 C 0.6970(5) 0.2794(3) -0.1159(2) 0.119(3) Uani 1 1 d .
H19A H 0.7288 0.2916 -0.0925 0.178 Uiso 1 1 calc R
H19B H 0.6430 0.2992 -0.1170 0.178 Uiso 1 1 calc R
H19C H 0.7296 0.2875 -0.1400 0.178 Uiso 1 1 calc R
C20 C 0.8735(4) 0.0631(2) -0.05281(17) 0.0724(16) Uani 1 1 d .
H20 H 0.8416 0.0739 -0.0284 0.087 Uiso 1 1 calc R
C21 C 0.8410(5) 0.0056(3) -0.0653(2) 0.114(2) Uani 1 1 d .
H21A H 0.7808 0.0080 -0.0718 0.171 Uiso 1 1 calc R
H21B H 0.8490 -0.0208 -0.0435 0.171 Uiso 1 1 calc R
H21C H 0.8723 -0.0072 -0.0887 0.171 Uiso 1 1 calc R
C22 C 0.9678(4) 0.0580(3) -0.04071(19) 0.115(3) Uani 1 1 d .
H22A H 0.9726 0.0341 -0.0172 0.172 Uiso 1 1 calc R
H22B H 0.9903 0.0949 -0.0346 0.172 Uiso 1 1 calc R
H22C H 0.9998 0.0416 -0.0627 0.172 Uiso 1 1 calc R
C23 C 0.6611(4) 0.0038(2) 0.11676(17) 0.0820(18) Uani 1 1 d .
H23A H 0.6505 -0.0036 0.1449 0.123 Uiso 1 1 calc R
H23B H 0.6519 -0.0302 0.1014 0.123 Uiso 1 1 calc R
H23C H 0.6226 0.0329 0.1074 0.123 Uiso 1 1 calc R
C24 C 0.7949(4) 0.0240(2) 0.05420(16) 0.0841(18) Uani 1 1 d .
H24A H 0.7586 0.0508 0.0405 0.126 Uiso 1 1 calc R
H24B H 0.7822 -0.0136 0.0447 0.126 Uiso 1 1 calc R
H24C H 0.8542 0.0328 0.0488 0.126 Uiso 1 1 calc R
C25 C 0.8364(4) -0.0299(2) 0.1348(2) 0.099(2) Uani 1 1 d .
H25A H 0.8924 -0.0162 0.1423 0.149 Uiso 1 1 calc R
H25B H 0.8424 -0.0611 0.1162 0.149 Uiso 1 1 calc R
H25C H 0.8063 -0.0424 0.1586 0.149 Uiso 1 1 calc R
C26 C 0.9906(3) 0.0763(2) 0.1386(2) 0.0901(19) Uani 1 1 d .
H26A H 1.0013 0.0403 0.1513 0.135 Uiso 1 1 calc R
H26B H 1.0369 0.1019 0.1447 0.135 Uiso 1 1 calc R
H26C H 0.9868 0.0712 0.1097 0.135 Uiso 1 1 calc R
C27 C 0.8749(4) 0.0823(3) 0.21131(17) 0.094(2) Uani 1 1 d .
H27A H 0.8309 0.1041 0.2246 0.142 Uiso 1 1 calc R
H27B H 0.9286 0.0873 0.2253 0.142 Uiso 1 1 calc R
H27C H 0.8593 0.0428 0.2116 0.142 Uiso 1 1 calc R
C28 C 0.9057(3) 0.18476(19) 0.15953(17) 0.0700(15) Uani 1 1 d .
H28A H 0.9248 0.1974 0.1334 0.105 Uiso 1 1 calc R
H28B H 0.9490 0.1932 0.1794 0.105 Uiso 1 1 calc R
H28C H 0.8532 0.2039 0.1665 0.105 Uiso 1 1 calc R
C29 C 0.6060(3) 0.1051(2) 0.18935(17) 0.0777(16) Uani 1 1 d .
H29A H 0.5875 0.1037 0.1616 0.117 Uiso 1 1 calc R
H29B H 0.5666 0.0839 0.2059 0.117 Uiso 1 1 calc R
H29C H 0.6626 0.0890 0.1916 0.117 Uiso 1 1 calc R
C30 C 0.4958(4) 0.2089(3) 0.2005(2) 0.101(2) Uani 1 1 d .
H30A H 0.4908 0.2437 0.2155 0.151 Uiso 1 1 calc R
H30B H 0.4548 0.1819 0.2106 0.151 Uiso 1 1 calc R
H30C H 0.4846 0.2160 0.1723 0.151 Uiso 1 1 calc R
C31 C 0.6304(5) 0.1744(3) 0.26226(16) 0.111(3) Uani 1 1 d .
H31A H 0.6908 0.1684 0.2666 0.166 Uiso 1 1 calc R
H31B H 0.5985 0.1432 0.2735 0.166 Uiso 1 1 calc R
H31C H 0.6131 0.2090 0.2753 0.166 Uiso 1 1 calc R
C32 C 0.6336(4) 0.3303(2) 0.2111(2) 0.098(2) Uani 1 1 d .
H32A H 0.5940 0.3348 0.1890 0.148 Uiso 1 1 calc R
H32B H 0.6585 0.3664 0.2178 0.148 Uiso 1 1 calc R
H32C H 0.6037 0.3156 0.2343 0.148 Uiso 1 1 calc R
C33 C 0.7940(4) 0.2730(3) 0.24141(17) 0.097(2) Uani 1 1 d .
H33A H 0.7680 0.2482 0.2610 0.146 Uiso 1 1 calc R
H33B H 0.8030 0.3097 0.2533 0.146 Uiso 1 1 calc R
H33C H 0.8483 0.2575 0.2330 0.146 Uiso 1 1 calc R
C34 C 0.7826(4) 0.3190(2) 0.15634(17) 0.0742(16) Uani 1 1 d .
H34A H 0.8380 0.3016 0.1529 0.111 Uiso 1 1 calc R
H34B H 0.7900 0.3578 0.1646 0.111 Uiso 1 1 calc R
H34C H 0.7516 0.3178 0.1312 0.111 Uiso 1 1 calc R
C35 C 0.9173(3) 0.1619(2) 0.04609(18) 0.0724(16) Uani 1 1 d .
H35A H 0.9035 0.1453 0.0719 0.109 Uiso 1 1 calc R
H35B H 0.9784 0.1677 0.0443 0.109 Uiso 1 1 calc R
H35C H 0.8992 0.1369 0.0248 0.109 Uiso 1 1 calc R
C36 C 0.8599(3) 0.2507(2) -0.01393(13) 0.0639(14) Uani 1 1 d .
H36A H 0.8215 0.2258 -0.0282 0.096 Uiso 1 1 calc R
H36B H 0.9170 0.2468 -0.0248 0.096 Uiso 1 1 calc R
H36C H 0.8410 0.2892 -0.0171 0.096 Uiso 1 1 calc R
C37 C 0.9293(3) 0.2875(2) 0.06535(16) 0.0691(15) Uani 1 1 d .
H37A H 0.9122 0.3243 0.0558 0.104 Uiso 1 1 calc R
H37B H 0.9886 0.2809 0.0586 0.104 Uiso 1 1 calc R
H37C H 0.9222 0.2857 0.0942 0.104 Uiso 1 1 calc R
C38 C 0.6258(3) 0.2574(2) 0.00162(15) 0.0705(15) Uani 1 1 d .
H38A H 0.6674 0.2481 -0.0189 0.106 Uiso 1 1 calc R
H38B H 0.5916 0.2890 -0.0073 0.106 Uiso 1 1 calc R
H38C H 0.5892 0.2253 0.0064 0.106 Uiso 1 1 calc R
C39 C 0.5937(3) 0.2812(2) 0.08873(15) 0.0665(15) Uani 1 1 d .
H39A H 0.5615 0.2464 0.0887 0.100 Uiso 1 1 calc R
H39B H 0.5562 0.3123 0.0821 0.100 Uiso 1 1 calc R
H39C H 0.6181 0.2872 0.1151 0.100 Uiso 1 1 calc R
C40 C 0.7276(4) 0.3503(2) 0.04331(18) 0.0724(16) Uani 1 1 d .
H40A H 0.7546 0.3622 0.0681 0.109 Uiso 1 1 calc R
H40B H 0.6817 0.3760 0.0367 0.109 Uiso 1 1 calc R
H40C H 0.7693 0.3502 0.0218 0.109 Uiso 1 1 calc R

loop_
_atom_site_aniso_label
_atom_site_aniso_U_11
_atom_site_aniso_U_22
_atom_site_aniso_U_33
_atom_site_aniso_U_23
_atom_site_aniso_U_13
_atom_site_aniso_U_12
C1 0.046(3) 0.047(2) 0.045(3) 0.003(2) -0.002(2) -0.002(2)
Er1 0.04019(11) 0.04120(11) 0.03502(10) -0.00042(9) 0.00091(9) 0.00239(9)
Li1 0.046(4) 0.063(5) 0.067(6) 0.001(4) -0.007(4) -0.006(4)
N1 0.0361(19) 0.045(2) 0.043(2) 0.0030(16) 0.0017(16) 0.0013(16)
O1 0.0414(18) 0.079(2) 0.054(2) -0.0021(17) -0.0005(15) -0.0113(17)
Si1 0.0573(8) 0.0386(6) 0.0532(8) 0.0018(5) -0.0002(6) -0.0014(6)
C2 0.062(3) 0.049(3) 0.058(3) -0.007(2) -0.015(3) -0.005(2)
N2 0.045(2) 0.053(2) 0.043(2) 0.0025(17) 0.0034(18) 0.0079(18)
Si2 0.0487(8) 0.0524(8) 0.0598(8) -0.0011(6) -0.0093(7) 0.0042(6)
C3 0.044(3) 0.052(3) 0.080(4) 0.000(3) -0.008(3) -0.015(2)
N3 0.043(2) 0.0393(18) 0.046(2) -0.0028(15) -0.0028(15) 0.0025(15)
Si3 0.0740(10) 0.0705(10) 0.0492(8) -0.0019(7) 0.0157(7) 0.0078(8)
C4 0.040(3) 0.048(3) 0.061(3) 0.008(2) 0.000(2) -0.008(2)
N4 0.060(2) 0.053(2) 0.0340(19) -0.0033(17) 0.0012(18) 0.0119(19)
Si4 0.0750(10) 0.0554(8) 0.0480(8) -0.0108(6) -0.0042(7) 0.0108(7)
C5 0.041(3) 0.075(4) 0.082(4) 0.015(3) -0.001(3) -0.017(3)
N5 0.0335(18) 0.0417(19) 0.0392(19) 0.0017(15) -0.0013(15) -0.0033(14)
Si5 0.0400(7) 0.0458(7) 0.0484(7) 0.0005(6) 0.0048(6) -0.0071(5)
C6 0.046(3) 0.118(5) 0.078(4) 0.008(4) 0.016(3) -0.010(3)
Si6 0.0486(7) 0.0455(7) 0.0482(7) 0.0025(6) -0.0035(6) 0.0062(6)
C7 0.054(3) 0.109(5) 0.054(3) -0.003(3) 0.016(3) -0.009(3)
C8 0.037(3) 0.064(3) 0.062(3) 0.007(2) 0.005(2) -0.002(2)
C9 0.037(2) 0.044(2) 0.042(2) 0.0060(19) -0.0007(19) -0.0002(19)
C10 0.049(3) 0.052(3) 0.045(3) -0.004(2) -0.003(2) -0.003(2)
C11 0.053(3) 0.056(3) 0.036(2) -0.004(2) 0.006(2) -0.003(2)
C12 0.070(4) 0.075(4) 0.045(3) 0.003(3) -0.003(2) 0.001(3)
C13 0.081(4) 0.093(4) 0.056(3) 0.017(3) 0.014(3) 0.001(3)
C14 0.079(4) 0.114(5) 0.056(4) 0.014(3) 0.022(3) -0.020(4)
C15 0.049(3) 0.099(4) 0.061(4) -0.010(3) 0.013(3) 0.001(3)
C16 0.054(3) 0.067(3) 0.044(3) -0.002(2) 0.004(2) -0.006(2)
C17 0.092(5) 0.102(5) 0.047(3) 0.014(3) 0.004(3) 0.021(4)
C18 0.089(5) 0.142(6) 0.094(5) 0.011(5) -0.004(4) 0.028(5)
C19 0.169(8) 0.088(5) 0.099(6) 0.016(4) -0.005(5) 0.021(5)
C20 0.071(4) 0.082(4) 0.064(4) 0.008(3) 0.015(3) 0.019(3)
C21 0.110(6) 0.092(5) 0.141(7) 0.024(5) 0.039(5) 0.001(4)
C22 0.081(5) 0.169(7) 0.094(5) 0.018(5) 0.001(4) 0.055(5)
C23 0.075(4) 0.065(3) 0.106(5) -0.027(3) -0.004(4) -0.013(3)
C24 0.124(5) 0.054(3) 0.074(4) -0.012(3) 0.026(4) -0.009(3)
C25 0.108(5) 0.050(3) 0.139(6) 0.012(4) -0.040(5) 0.002(3)
C26 0.055(3) 0.071(4) 0.144(6) -0.015(4) -0.012(4) 0.021(3)
C27 0.107(5) 0.106(5) 0.070(4) 0.017(4) -0.024(4) -0.013(4)
C28 0.058(3) 0.061(3) 0.091(4) -0.008(3) -0.013(3) -0.005(2)
C29 0.071(4) 0.083(4) 0.079(4) 0.002(3) 0.005(3) -0.008(3)
C30 0.077(4) 0.091(5) 0.133(6) -0.006(4) 0.039(4) 0.006(4)
C31 0.172(8) 0.114(5) 0.046(3) 0.005(3) 0.018(4) -0.021(5)
C32 0.108(5) 0.076(4) 0.111(5) -0.025(4) 0.019(4) 0.025(4)
C33 0.124(6) 0.110(5) 0.058(4) -0.009(3) -0.026(4) 0.000(4)
C34 0.091(5) 0.066(4) 0.065(4) -0.011(3) -0.006(3) -0.002(3)
C35 0.050(3) 0.068(4) 0.099(5) -0.003(3) 0.028(3) 0.002(3)
C36 0.060(3) 0.080(4) 0.051(3) 0.003(3) 0.008(2) -0.015(3)
C37 0.057(3) 0.071(4) 0.080(4) 0.003(3) 0.001(3) -0.015(3)
C38 0.068(3) 0.076(4) 0.067(3) -0.001(3) -0.021(3) 0.017(3)
C39 0.062(3) 0.071(3) 0.067(3) 0.005(3) 0.008(3) 0.025(3)
C40 0.084(4) 0.046(3) 0.087(4) 0.005(3) -0.012(3) 0.007(3)

loop_
_atom_type_symbol
_atom_type_description
_atom_type_scat_dispersion_real
_atom_type_scat_dispersion_imag
_atom_type_scat_source
C C 0.0033 0.0016 'International Tables Vol C Tables 4.2.6.8 and 6.1.1.4'
H H 0.0000 0.0000 'International Tables Vol C Tables 4.2.6.8 and 6.1.1.4'
N N 0.0061 0.0033 'International Tables Vol C Tables 4.2.6.8 and 6.1.1.4'
O O 0.0106 0.0060 'International Tables Vol C Tables 4.2.6.8 and 6.1.1.4'
Er Er -0.2586 4.9576 'International Tables Vol C Tables 4.2.6.8 and 6.1.1.4'
Si Si 0.0817 0.0704 'International Tables Vol C Tables 4.2.6.8 and 6.1.1.4'
Li Li -0.0003 0.0001 'International Tables Vol C Tables 4.2.6.8 and 6.1.1.4'

loop_
_geom_angle_atom_site_label_1
_geom_angle_atom_site_label_2
_geom_angle_atom_site_label_3
_geom_angle
N1 C1 C2 122.8(4)
N1 C1 C10 117.0(4)
C2 C1 C10 120.1(4)
O1 Er1 N3 100.88(13)
O1 Er1 N4 117.22(13)
N3 Er1 N4 113.19(12)
O1 Er1 N5 82.57(11)
N3 Er1 N5 114.12(12)
N4 Er1 N5 123.00(12)
N1 Li1 O1 78.0(3)
N1 Li1 N5 157.3(5)
O1 Li1 N5 83.2(3)
N1 Li1 N2 70.1(3)
O1 Li1 N2 147.3(4)
N5 Li1 N2 129.5(4)
C1 N1 C9 117.5(4)
C1 N1 Li1 126.2(4)
C9 N1 Li1 115.3(4)
C8 O1 Er1 158.1(3)
C8 O1 Li1 108.0(3)
Er1 O1 Li1 93.9(2)
N3 Si1 C25 114.5(2)
N3 Si1 C23 114.9(2)
C25 Si1 C23 102.1(3)
N3 Si1 C24 111.4(2)
C25 Si1 C24 108.0(3)
C23 Si1 C24 105.1(3)
C3 C2 C1 119.0(5)
C3 C2 H2 120.5
C1 C2 H2 120.5
C10 N2 C11 116.4(4)
C10 N2 Li1 104.2(3)
C11 N2 Li1 139.3(3)
N3 Si2 C27 114.0(2)
N3 Si2 C28 107.6(2)
C27 Si2 C28 107.3(3)
N3 Si2 C26 116.1(2)
C27 Si2 C26 106.9(3)
C28 Si2 C26 104.1(2)
C2 C3 C4 120.2(4)
C2 C3 H3 119.9
C4 C3 H3 119.9
Si1 N3 Si2 120.5(2)
Si1 N3 Er1 128.27(18)
Si2 N3 Er1 111.24(17)
N4 Si3 C29 108.9(2)
N4 Si3 C31 116.0(3)
C29 Si3 C31 104.2(3)
N4 Si3 C30 112.6(2)
C29 Si3 C30 107.3(3)
C31 Si3 C30 107.1(3)
C3 C4 C9 117.6(4)
C3 C4 C5 123.6(4)
C9 C4 C5 118.8(5)
Si4 N4 Si3 118.7(2)
Si4 N4 Er1 126.4(2)
Si3 N4 Er1 114.87(19)
N4 Si4 C34 111.4(2)
N4 Si4 C32 113.9(3)
C34 Si4 C32 104.3(3)
N4 Si4 C33 113.5(2)
C34 Si4 C33 106.8(3)
C32 Si4 C33 106.3(3)
C6 C5 C4 120.4(5)
C6 C5 H5 119.8
C4 C5 H5 119.8
Si5 N5 Si6 117.64(19)
Si5 N5 Li1 105.4(3)
Si6 N5 Li1 93.1(3)
Si5 N5 Er1 127.02(17)
Si6 N5 Er1 112.13(16)
Li1 N5 Er1 88.5(3)
N5 Si5 C36 113.79(19)
N5 Si5 C35 108.20(19)
C36 Si5 C35 107.6(2)
N5 Si5 C37 114.2(2)
C36 Si5 C37 104.7(2)
C35 Si5 C37 108.0(2)
C5 C6 C7 121.5(5)
C5 C6 H6 119.2
C7 C6 H6 119.2
N5 Si6 C38 110.0(2)
N5 Si6 C40 114.9(2)
C38 Si6 C40 107.5(3)
N5 Si6 C39 112.37(19)
C38 Si6 C39 104.0(2)
C40 Si6 C39 107.3(2)
C8 C7 C6 119.4(5)
C8 C7 H7 120.3
C6 C7 H7 120.3
O1 C8 C7 122.0(5)
O1 C8 C9 118.6(4)
C7 C8 C9 119.3(4)
N1 C9 C4 122.8(4)
N1 C9 C8 116.8(4)
C4 C9 C8 120.4(4)
N2 C10 C1 122.1(4)
N2 C10 H10 118.9
C1 C10 H10 118.9
C12 C11 C16 121.7(4)
C12 C11 N2 120.3(4)
C16 C11 N2 117.9(4)
C11 C12 C13 118.4(5)
C11 C12 C17 122.7(5)
C13 C12 C17 118.9(5)
C14 C13 C12 121.3(6)
C14 C13 H13 119.4
C12 C13 H13 119.4
C13 C14 C15 120.6(5)
C13 C14 H14 119.7
C15 C14 H14 119.7
C14 C15 C16 121.2(5)
C14 C15 H15 119.4
C16 C15 H15 119.4
C11 C16 C15 116.7(5)
C11 C16 C20 122.1(4)
C15 C16 C20 121.2(5)
C12 C17 C18 110.8(5)
C12 C17 C19 113.2(6)
C18 C17 C19 110.5(5)
C12 C17 H17 107.4
C18 C17 H17 107.4
C19 C17 H17 107.4
C17 C18 H18A 109.5
C17 C18 H18B 109.5
H18A C18 H18B 109.5
C17 C18 H18C 109.5
H18A C18 H18C 109.5
H18B C18 H18C 109.5
C17 C19 H19A 109.5
C17 C19 H19B 109.5
H19A C19 H19B 109.5
C17 C19 H19C 109.5
H19A C19 H19C 109.5
H19B C19 H19C 109.5
C16 C20 C21 111.5(5)
C16 C20 C22 115.4(5)
C21 C20 C22 108.8(5)
C16 C20 H20 106.9
C21 C20 H20 106.9
C22 C20 H20 106.9
C20 C21 H21A 109.5
C20 C21 H21B 109.5
H21A C21 H21B 109.5
C20 C21 H21C 109.5
H21A C21 H21C 109.5
H21B C21 H21C 109.5
C20 C22 H22A 109.5
C20 C22 H22B 109.5
H22A C22 H22B 109.5
C20 C22 H22C 109.5
H22A C22 H22C 109.5
H22B C22 H22C 109.5
Si1 C23 H23A 109.5
Si1 C23 H23B 109.5
H23A C23 H23B 109.5
Si1 C23 H23C 109.5
H23A C23 H23C 109.5
H23B C23 H23C 109.5
Si1 C24 H24A 109.5
Si1 C24 H24B 109.5
H24A C24 H24B 109.5
Si1 C24 H24C 109.5
H24A C24 H24C 109.5
H24B C24 H24C 109.5
Si1 C25 H25A 109.5
Si1 C25 H25B 109.5
H25A C25 H25B 109.5
Si1 C25 H25C 109.5
H25A C25 H25C 109.5
H25B C25 H25C 109.5
Si2 C26 H26A 109.5
Si2 C26 H26B 109.5
H26A C26 H26B 109.5
Si2 C26 H26C 109.5
H26A C26 H26C 109.5
H26B C26 H26C 109.5
Si2 C27 H27A 109.5
Si2 C27 H27B 109.5
H27A C27 H27B 109.5
Si2 C27 H27C 109.5
H27A C27 H27C 109.5
H27B C27 H27C 109.5
Si2 C28 H28A 109.5
Si2 C28 H28B 109.5
H28A C28 H28B 109.5
Si2 C28 H28C 109.5
H28A C28 H28C 109.5
H28B C28 H28C 109.5
Si3 C29 H29A 109.5
Si3 C29 H29B 109.5
H29A C29 H29B 109.5
Si3 C29 H29C 109.5
H29A C29 H29C 109.5
H29B C29 H29C 109.5
Si3 C30 H30A 109.5
Si3 C30 H30B 109.5
H30A C30 H30B 109.5
Si3 C30 H30C 109.5
H30A C30 H30C 109.5
H30B C30 H30C 109.5
Si3 C31 H31A 109.5
Si3 C31 H31B 109.5
H31A C31 H31B 109.5
Si3 C31 H31C 109.5
H31A C31 H31C 109.5
H31B C31 H31C 109.5
Si4 C32 H32A 109.5
Si4 C32 H32B 109.5
H32A C32 H32B 109.5
Si4 C32 H32C 109.5
H32A C32 H32C 109.5
H32B C32 H32C 109.5
Si4 C33 H33A 109.5
Si4 C33 H33B 109.5
H33A C33 H33B 109.5
Si4 C33 H33C 109.5
H33A C33 H33C 109.5
H33B C33 H33C 109.5
Si4 C34 H34A 109.5
Si4 C34 H34B 109.5
H34A C34 H34B 109.5
Si4 C34 H34C 109.5
H34A C34 H34C 109.5
H34B C34 H34C 109.5
Si5 C35 H35A 109.5
Si5 C35 H35B 109.5
H35A C35 H35B 109.5
Si5 C35 H35C 109.5
H35A C35 H35C 109.5
H35B C35 H35C 109.5
Si5 C36 H36A 109.5
Si5 C36 H36B 109.5
H36A C36 H36B 109.5
Si5 C36 H36C 109.5
H36A C36 H36C 109.5
H36B C36 H36C 109.5
Si5 C37 H37A 109.5
Si5 C37 H37B 109.5
H37A C37 H37B 109.5
Si5 C37 H37C 109.5
H37A C37 H37C 109.5
H37B C37 H37C 109.5
Si6 C38 H38A 109.5
Si6 C38 H38B 109.5
H38A C38 H38B 109.5
Si6 C38 H38C 109.5
H38A C38 H38C 109.5
H38B C38 H38C 109.5
Si6 C39 H39A 109.5
Si6 C39 H39B 109.5
H39A C39 H39B 109.5
Si6 C39 H39C 109.5
H39A C39 H39C 109.5
H39B C39 H39C 109.5
Si6 C40 H40A 109.5
Si6 C40 H40B 109.5
H40A C40 H40B 109.5
Si6 C40 H40C 109.5
H40A C40 H40C 109.5
H40B C40 H40C 109.5

loop_
_geom_bond_atom_site_label_1
_geom_bond_atom_site_label_2
_geom_bond_distance
C1 N1 1.323(5)
C1 C2 1.402(6)
C1 C10 1.462(6)
Er1 O1 2.142(3)
Er1 N3 2.229(3)
Er1 N4 2.241(3)
Er1 N5 2.327(3)
Li1 N1 2.030(9)
Li1 O1 2.213(9)
Li1 N5 2.236(9)
Li1 N2 2.656(10)
N1 C9 1.359(5)
O1 C8 1.361(5)
Si1 N3 1.720(4)
Si1 C25 1.857(5)
Si1 C23 1.868(6)
Si1 C24 1.869(5)
C2 C3 1.353(6)
C2 H2 0.9300
N2 C10 1.264(5)
N2 C11 1.435(5)
Si2 N3 1.726(4)
Si2 C27 1.852(6)
Si2 C28 1.867(5)
Si2 C26 1.884(5)
C3 C4 1.381(6)
C3 H3 0.9300
Si3 N4 1.728(4)
Si3 C29 1.840(6)
Si3 C31 1.874(6)
Si3 C30 1.892(6)
C4 C9 1.400(6)
C4 C5 1.413(6)
N4 Si4 1.713(4)
Si4 C34 1.866(6)
Si4 C32 1.867(6)
Si4 C33 1.887(6)
C5 C6 1.345(7)
C5 H5 0.9300
N5 Si5 1.736(3)
N5 Si6 1.739(3)
Si5 C36 1.860(4)
Si5 C35 1.875(5)
Si5 C37 1.873(5)
C6 C7 1.412(7)
C6 H6 0.9300
Si6 C38 1.878(5)
Si6 C40 1.878(5)
Si6 C39 1.890(5)
C7 C8 1.386(6)
C7 H7 0.9300
C8 C9 1.408(6)
C10 H10 0.9300
C11 C12 1.384(6)
C11 C16 1.401(6)
C12 C13 1.388(7)
C12 C17 1.503(8)
C13 C14 1.340(8)
C13 H13 0.9300
C14 C15 1.370(7)
C14 H14 0.9300
C15 C16 1.402(6)
C15 H15 0.9300
C16 C20 1.502(7)
C17 C18 1.522(8)
C17 C19 1.542(9)
C17 H17 0.9800
C18 H18A 0.9600
C18 H18B 0.9600
C18 H18C 0.9600
C19 H19A 0.9600
C19 H19B 0.9600
C19 H19C 0.9600
C20 C21 1.504(8)
C20 C22 1.522(8)
C20 H20 0.9800
C21 H21A 0.9600
C21 H21B 0.9600
C21 H21C 0.9600
C22 H22A 0.9600
C22 H22B 0.9600
C22 H22C 0.9600
C23 H23A 0.9600
C23 H23B 0.9600
C23 H23C 0.9600
C24 H24A 0.9600
C24 H24B 0.9600
C24 H24C 0.9600
C25 H25A 0.9600
C25 H25B 0.9600
C25 H25C 0.9600
C26 H26A 0.9600
C26 H26B 0.9600
C26 H26C 0.9600
C27 H27A 0.9600
C27 H27B 0.9600
C27 H27C 0.9600
C28 H28A 0.9600
C28 H28B 0.9600
C28 H28C 0.9600
C29 H29A 0.9600
C29 H29B 0.9600
C29 H29C 0.9600
C30 H30A 0.9600
C30 H30B 0.9600
C30 H30C 0.9600
C31 H31A 0.9600
C31 H31B 0.9600
C31 H31C 0.9600
C32 H32A 0.9600
C32 H32B 0.9600
C32 H32C 0.9600
C33 H33A 0.9600
C33 H33B 0.9600
C33 H33C 0.9600
C34 H34A 0.9600
C34 H34B 0.9600
C34 H34C 0.9600
C35 H35A 0.9600
C35 H35B 0.9600
C35 H35C 0.9600
C36 H36A 0.9600
C36 H36B 0.9600
C36 H36C 0.9600
C37 H37A 0.9600
C37 H37B 0.9600
C37 H37C 0.9600
C38 H38A 0.9600
C38 H38B 0.9600
C38 H38C 0.9600
C39 H39A 0.9600
C39 H39B 0.9600
C39 H39C 0.9600
C40 H40A 0.9600
C40 H40B 0.9600
C40 H40C 0.9600

loop_
_platon_squeeze_void_nr
_platon_squeeze_void_average_x
_platon_squeeze_void_average_y
_platon_squeeze_void_average_z
_platon_squeeze_void_volume
_platon_squeeze_void_count_electrons
_platon_squeeze_void_content
1 0.011 0.474 0.250 725 117 ' '
2 -0.010 0.974 0.250 726 117 ' '
3 0.011 0.026 0.750 726 118 ' '
4 -0.010 0.526 0.750 726 118 ' '
5 0.128 0.120 0.046 33 2 ' '
6 0.128 0.380 0.546 32 3 ' '
7 0.372 0.620 0.046 33 2 ' '
8 0.372 0.880 0.546 33 3 ' '
9 0.628 0.120 0.454 33 3 ' '
10 0.628 0.380 0.954 33 3 ' '
11 0.872 0.620 0.454 34 3 ' '
12 0.872 0.880 0.954 33 3 ' '
